data_4038140
loop_
_publ_author_name
'Rahman, Md Shafiqur'
'Yoshikai, Naohiko'

_publ_section_title
;
 Synthesis of triphenylene-fused phosphole oxides via C--H
 functionalizations
;
_journal_name_full 'Beilstein Journal of Organic Chemistry'
_journal_page_first 524
_journal_page_last 529
_journal_paper_doi 10.3762/bjoc.16.48
_journal_volume 16
_journal_year 2020
_chemical_formula_sum 'C36 H37 O3 P'
_chemical_formula_weight 548.62
_space_group_crystal_system monoclinic
_space_group_IT_number 14
_space_group_name_Hall '-P 2yn'
_space_group_name_H-M_alt 'P 1 21/n 1'
_atom_sites_solution_hydrogens geom
_cell_angle_alpha 90
_cell_angle_beta 90.8293(10)
_cell_angle_gamma 90
_cell_formula_units_Z 4
_cell_length_a 7.5972(2)
_cell_length_b 23.8844(6)
_cell_length_c 15.6911(3)
_cell_measurement_reflns_used 7947
_cell_measurement_temperature 100.(2)
_cell_measurement_theta_max 28.2027
_cell_measurement_theta_min 2.5964
_cell_volume 2846.92(12)
_computing_cell_refinement 'SAINT V8.37A (Bruker AXS Inc., 2015)'
_computing_data_collection 'APEX3 (Bruker AXS Inc., 2016)'
_computing_data_reduction 'SAINT V8.37A (Bruker AXS Inc., 2015)'
_computing_molecular_graphics 'XP (Bruker AXS Inc., 2016)'
_computing_publication_material 'APEX3 (Bruker AXS Inc., 2016)'
_computing_structure_refinement 'SHELXL-2014/7 (Sheldrick, 2014)'
_computing_structure_solution 'XS, VERSION 2013/1'
_diffrn_ambient_temperature 100.(2)
_diffrn_detector_area_resol_mean 7.4074
_diffrn_measured_fraction_theta_full 0.995
_diffrn_measured_fraction_theta_max 0.995
_diffrn_measurement_device_type 'Photon II CPADs detector'
_diffrn_measurement_method 'phi and omega scans'
_diffrn_radiation_monochromator 'Multilayer Mirror'
_diffrn_radiation_type MoK\a
_diffrn_radiation_wavelength 0.71073
_diffrn_reflns_av_R_equivalents 0.0725
_diffrn_reflns_av_unetI/netI 0.0599
_diffrn_reflns_limit_h_max 9
_diffrn_reflns_limit_h_min -10
_diffrn_reflns_limit_k_max 31
_diffrn_reflns_limit_k_min -31
_diffrn_reflns_limit_l_max 20
_diffrn_reflns_limit_l_min -20
_diffrn_reflns_number 36188
_diffrn_reflns_theta_full 28.29
_diffrn_reflns_theta_max 28.29
_diffrn_reflns_theta_min 2.73
_diffrn_source 'Incoatec microfocus source'
_diffrn_source_type 'Bruker D8 Quest'
_exptl_absorpt_coefficient_mu 0.133
_exptl_absorpt_correction_T_max 0.98
_exptl_absorpt_correction_T_min 0.87
_exptl_absorpt_correction_type 'Numerical Mu Calculated'
_exptl_absorpt_process_details
;
SADABS-2016/2 - Bruker AXS area detector scaling and absorption correction
;
_exptl_crystal_colour yellow
_exptl_crystal_density_diffrn 1.280
_exptl_crystal_density_method 'not measured'
_exptl_crystal_description block
_exptl_crystal_F_000 1168
_exptl_crystal_size_max 0.221
_exptl_crystal_size_mid 0.190
_exptl_crystal_size_min 0.154
_refine_diff_density_max 0.435
_refine_diff_density_min -0.372
_refine_ls_extinction_method none
_refine_ls_goodness_of_fit_ref 1.075
_refine_ls_hydrogen_treatment constr
_refine_ls_matrix_type full
_refine_ls_number_parameters 365
_refine_ls_number_reflns 7026
_refine_ls_number_restraints 0
_refine_ls_restrained_S_all 1.075
_refine_ls_R_factor_all 0.0788
_refine_ls_R_factor_gt 0.0521
_refine_ls_shift/su_max 0.000
_refine_ls_shift/su_mean 0.000
_refine_ls_structure_factor_coef Fsqd
_refine_ls_weighting_details 'w=1/[\s^2^(Fo^2^)+(0.0324P)^2^+1.9886P] where P=(Fo^2^+2Fc^2^)/3'
_refine_ls_weighting_scheme calc
_refine_ls_wR_factor_gt 0.1011
_refine_ls_wR_factor_ref 0.1137
_reflns_number_gt 5336
_reflns_number_total 7026
_reflns_threshold_expression 'I > 2\s(I)'
_cod_data_source_file 1860-5397-16-48-S2.cif
_cod_data_source_block yoshi60m
_cod_depositor_comments 'Adding full bibliography for 4038140.cif.'
_cod_database_code 4038140

loop_
_space_group_symop_operation_xyz
'x, y, z'
'-x+1/2, y+1/2, -z+1/2'
'-x, -y, -z'
'x-1/2, -y-1/2, z-1/2'

loop_
_atom_site_type_symbol
_atom_site_label
_atom_site_fract_x
_atom_site_fract_y
_atom_site_fract_z
_atom_site_U_iso_or_equiv
_atom_site_adp_type
_atom_site_calc_flag
_atom_site_refinement_flags_adp
_atom_site_refinement_flags_occupancy
_atom_site_refinement_flags_posn
_atom_site_occupancy
_atom_site_disorder_assembly
_atom_site_disorder_group
C C1 0.5817(2) 0.19683(7) 0.23245(11) 0.0132(4) Uani d . . . 1 . .
C C2 0.5374(2) 0.17979(7) 0.31094(11) 0.0126(4) Uani d . . . 1 . .
C C3 0.5589(2) 0.22295(7) 0.37861(11) 0.0122(4) Uani d . . . 1 . .
C C4 0.5176(2) 0.21401(8) 0.46366(11) 0.0147(4) Uani d . . . 1 . .
H H4 0.4744 0.1786 0.4814 0.018 Uiso calc U . R 1 . .
C C5 0.5394(2) 0.25649(7) 0.52191(11) 0.0143(4) Uani d . . . 1 . .
H H5 0.511 0.2499 0.5798 0.017 Uiso calc U . R 1 . .
C C6 0.6025(2) 0.30940(7) 0.49816(11) 0.0123(3) Uani d . . . 1 . .
C C7 0.6156(2) 0.35401(7) 0.56217(11) 0.0135(4) Uani d . . . 1 . .
C C8 0.5838(2) 0.34327(8) 0.64955(11) 0.0151(4) Uani d . . . 1 . .
H H8 0.5608 0.306 0.6674 0.018 Uiso calc U . R 1 . .
C C9 0.5854(2) 0.38552(8) 0.70873(11) 0.0152(4) Uani d . . . 1 . .
C C10 0.6159(3) 0.44138(8) 0.68234(11) 0.0170(4) Uani d . . . 1 . .
C C11 0.6518(3) 0.45207(8) 0.59852(11) 0.0163(4) Uani d . . . 1 . .
H H11 0.6749 0.4895 0.5813 0.02 Uiso calc U . R 1 . .
C C12 0.6552(2) 0.40873(7) 0.53715(11) 0.0146(4) Uani d . . . 1 . .
C C13 0.7087(2) 0.41969(7) 0.44962(11) 0.0148(4) Uani d . . . 1 . .
C C14 0.7679(3) 0.47317(8) 0.42475(12) 0.0208(4) Uani d . . . 1 . .
H H14 0.7608 0.5033 0.464 0.025 Uiso calc U . R 1 . .
C C15 0.8357(3) 0.48291(8) 0.34529(12) 0.0228(4) Uani d . . . 1 . .
H H15 0.8729 0.5194 0.3297 0.027 Uiso calc U . R 1 . .
C C16 0.8492(3) 0.43869(8) 0.28807(12) 0.0202(4) Uani d . . . 1 . .
H H16 0.8996 0.4447 0.2338 0.024 Uiso calc U . R 1 . .
C C17 0.7898(2) 0.38632(8) 0.31002(11) 0.0155(4) Uani d . . . 1 . .
H H17 0.8001 0.3566 0.2702 0.019 Uiso calc U . R 1 . .
C C18 0.7142(2) 0.37535(7) 0.38956(11) 0.0135(4) Uani d . . . 1 . .
C C19 0.6477(2) 0.31958(7) 0.41168(11) 0.0118(3) Uani d . . . 1 . .
C C20 0.6247(2) 0.27482(7) 0.35230(10) 0.0118(3) Uani d . . . 1 . .
C C21 0.5002(2) 0.31167(7) 0.18225(10) 0.0132(4) Uani d . . . 1 . .
C C22 0.3220(2) 0.31045(7) 0.20206(11) 0.0149(4) Uani d . . . 1 . .
H H22 0.2821 0.2866 0.2463 0.018 Uiso calc U . R 1 . .
C C23 0.2028(3) 0.34372(8) 0.15777(11) 0.0167(4) Uani d . . . 1 . .
H H23 0.0816 0.3429 0.1718 0.02 Uiso calc U . R 1 . .
C C24 0.2608(3) 0.37835(8) 0.09272(11) 0.0180(4) Uani d . . . 1 . .
H H24 0.1792 0.4014 0.0627 0.022 Uiso calc U . R 1 . .
C C25 0.4373(3) 0.37929(8) 0.07157(11) 0.0192(4) Uani d . . . 1 . .
H H25 0.4763 0.4026 0.0266 0.023 Uiso calc U . R 1 . .
C C26 0.5571(3) 0.34605(8) 0.11629(11) 0.0167(4) Uani d . . . 1 . .
H H26 0.6781 0.3467 0.1019 0.02 Uiso calc U . R 1 . .
C C27 0.5909(3) 0.16020(8) 0.15429(11) 0.0161(4) Uani d . . . 1 . .
H H27A 0.4878 0.1349 0.1541 0.019 Uiso calc U . R 1 . .
H H27B 0.6975 0.1365 0.1595 0.019 Uiso calc U . R 1 . .
C C28 0.5954(3) 0.19008(8) 0.06841(11) 0.0169(4) Uani d . . . 1 . .
H H28A 0.6876 0.2194 0.07 0.02 Uiso calc U . R 1 . .
H H28B 0.4807 0.2086 0.0573 0.02 Uiso calc U . R 1 . .
C C29 0.6334(3) 0.14895(8) -0.00342(11) 0.0196(4) Uani d . . . 1 . .
H H29A 0.7452 0.1292 0.0094 0.024 Uiso calc U . R 1 . .
H H29B 0.5383 0.1206 -0.0062 0.024 Uiso calc U . R 1 . .
C C30 0.6468(3) 0.17778(9) -0.08975(11) 0.0251(5) Uani d . . . 1 . .
H H30A 0.5351 0.1964 -0.1036 0.038 Uiso calc U . R 1 . .
H H30B 0.6724 0.1499 -0.1336 0.038 Uiso calc U . R 1 . .
H H30C 0.7416 0.2056 -0.0875 0.038 Uiso calc U . R 1 . .
C C31 0.4854(2) 0.12107(7) 0.33338(11) 0.0141(4) Uani d . . . 1 . .
H H31A 0.4297 0.103 0.283 0.017 Uiso calc U . R 1 . .
H H31B 0.3979 0.122 0.3795 0.017 Uiso calc U . R 1 . .
C C32 0.6453(2) 0.08655(7) 0.36260(11) 0.0153(4) Uani d . . . 1 . .
H H32A 0.7241 0.0808 0.3137 0.018 Uiso calc U . R 1 . .
H H32B 0.7117 0.1077 0.4068 0.018 Uiso calc U . R 1 . .
C C33 0.5925(3) 0.03006(8) 0.39841(12) 0.0200(4) Uani d . . . 1 . .
H H33A 0.5183 0.0102 0.3557 0.024 Uiso calc U . R 1 . .
H H33B 0.5211 0.036 0.4499 0.024 Uiso calc U . R 1 . .
C C34 0.7507(3) -0.00655(9) 0.42163(14) 0.0276(5) Uani d . . . 1 . .
H H34A 0.8284 -0.0094 0.3725 0.041 Uiso calc U . R 1 . .
H H34B 0.71 -0.044 0.4376 0.041 Uiso calc U . R 1 . .
H H34C 0.8153 0.0102 0.4697 0.041 Uiso calc U . R 1 . .
C C35 0.5511(3) 0.32330(8) 0.82624(12) 0.0203(4) Uani d . . . 1 . .
H H35A 0.4523 0.3034 0.7993 0.03 Uiso calc U . R 1 . .
H H35B 0.535 0.3243 0.8881 0.03 Uiso calc U . R 1 . .
H H35C 0.6614 0.3039 0.8135 0.03 Uiso calc U . R 1 . .
C C36 0.6352(3) 0.53749(8) 0.72013(13) 0.0250(5) Uani d . . . 1 . .
H H36A 0.7552 0.5419 0.699 0.038 Uiso calc U . R 1 . .
H H36B 0.6183 0.5621 0.7693 0.038 Uiso calc U . R 1 . .
H H36C 0.5505 0.5474 0.6749 0.038 Uiso calc U . R 1 . .
O O1 0.84011(17) 0.27614(5) 0.20393(8) 0.0156(3) Uani d . . . 1 . .
O O2 0.55811(18) 0.37921(5) 0.79401(8) 0.0190(3) Uani d . . . 1 . .
O O3 0.60813(19) 0.48057(5) 0.74520(8) 0.0228(3) Uani d . . . 1 . .
P P1 0.65873(6) 0.26798(2) 0.23732(3) 0.01201(11) Uani d . . . 1 . .

loop_
_atom_site_aniso_label
_atom_site_aniso_U_11
_atom_site_aniso_U_22
_atom_site_aniso_U_33
_atom_site_aniso_U_12
_atom_site_aniso_U_13
_atom_site_aniso_U_23
C1 0.0125(9) 0.0117(8) 0.0155(8) 0.0010(7) -0.0008(7) -0.0009(7)
C2 0.0120(9) 0.0125(8) 0.0133(8) 0.0013(7) -0.0013(7) 0.0002(7)
C3 0.0098(9) 0.0137(9) 0.0131(8) 0.0021(7) 0.0003(7) 0.0002(7)
C4 0.0175(10) 0.0129(8) 0.0138(8) 0.0004(7) 0.0019(7) 0.0031(7)
C5 0.0159(9) 0.0164(9) 0.0106(8) 0.0021(7) 0.0007(7) 0.0015(7)
C6 0.0111(9) 0.0133(8) 0.0126(8) 0.0027(7) -0.0002(7) -0.0009(7)
C7 0.0109(9) 0.0161(9) 0.0136(8) 0.0015(7) 0.0005(7) -0.0012(7)
C8 0.0149(9) 0.0147(9) 0.0156(9) 0.0010(7) 0.0002(7) -0.0002(7)
C9 0.0104(9) 0.0219(10) 0.0134(8) 0.0024(7) 0.0007(7) -0.0027(7)
C10 0.0153(10) 0.0165(9) 0.0191(9) 0.0043(7) -0.0015(7) -0.0063(7)
C11 0.0175(10) 0.0133(9) 0.0181(9) 0.0017(7) -0.0010(7) -0.0023(7)
C12 0.0132(9) 0.0147(9) 0.0158(8) 0.0021(7) -0.0010(7) -0.0011(7)
C13 0.0139(9) 0.0134(9) 0.0171(8) 0.0017(7) -0.0015(7) 0.0008(7)
C14 0.0275(11) 0.0143(9) 0.0204(9) -0.0006(8) -0.0009(8) -0.0021(7)
C15 0.0297(12) 0.0146(9) 0.0241(10) -0.0046(8) 0.0022(9) 0.0050(8)
C16 0.0239(11) 0.0204(10) 0.0164(9) -0.0029(8) 0.0020(8) 0.0040(7)
C17 0.0168(10) 0.0148(9) 0.0150(8) -0.0003(7) -0.0003(7) 0.0002(7)
C18 0.0122(9) 0.0137(9) 0.0143(8) 0.0029(7) -0.0025(7) 0.0021(7)
C19 0.0098(9) 0.0123(8) 0.0134(8) 0.0013(7) -0.0008(7) 0.0019(7)
C20 0.0120(9) 0.0145(9) 0.0089(7) 0.0018(7) 0.0007(6) 0.0018(6)
C21 0.0171(10) 0.0120(8) 0.0104(8) 0.0003(7) -0.0013(7) -0.0010(6)
C22 0.0199(10) 0.0134(9) 0.0114(8) -0.0027(7) 0.0016(7) -0.0007(7)
C23 0.0147(10) 0.0187(9) 0.0166(9) -0.0007(7) -0.0005(7) -0.0043(7)
C24 0.0220(11) 0.0146(9) 0.0171(9) 0.0000(8) -0.0069(8) -0.0007(7)
C25 0.0262(11) 0.0182(9) 0.0132(8) -0.0039(8) -0.0010(8) 0.0044(7)
C26 0.0166(10) 0.0196(9) 0.0141(8) -0.0029(8) 0.0012(7) 0.0014(7)
C27 0.0185(10) 0.0155(9) 0.0144(9) -0.0012(8) 0.0017(7) -0.0018(7)
C28 0.0188(10) 0.0188(9) 0.0130(8) -0.0032(8) 0.0010(7) -0.0001(7)
C29 0.0195(10) 0.0243(10) 0.0151(9) -0.0054(8) 0.0008(8) -0.0035(8)
C30 0.0265(12) 0.0356(12) 0.0131(9) -0.0125(9) 0.0011(8) -0.0022(8)
C31 0.0170(10) 0.0130(8) 0.0123(8) -0.0024(7) 0.0003(7) 0.0004(7)
C32 0.0176(10) 0.0143(9) 0.0142(8) 0.0005(7) 0.0007(7) 0.0004(7)
C33 0.0250(11) 0.0142(9) 0.0207(9) 0.0020(8) 0.0033(8) 0.0012(7)
C34 0.0332(13) 0.0203(10) 0.0293(11) 0.0094(9) 0.0003(9) 0.0022(9)
C35 0.0229(11) 0.0226(10) 0.0152(9) -0.0028(8) 0.0004(8) -0.0008(7)
C36 0.0307(12) 0.0184(10) 0.0258(10) 0.0015(9) -0.0043(9) -0.0085(8)
O1 0.0151(7) 0.0160(7) 0.0157(6) -0.0008(5) 0.0043(5) -0.0010(5)
O2 0.0237(8) 0.0213(7) 0.0121(6) 0.0004(6) 0.0021(5) -0.0030(5)
O3 0.0328(9) 0.0170(7) 0.0186(7) 0.0026(6) 0.0000(6) -0.0071(5)
P1 0.0138(2) 0.0123(2) 0.0100(2) -0.00017(18) 0.00148(17) 0.00046(17)

loop_
_atom_type_symbol
_atom_type_description
_atom_type_scat_dispersion_real
_atom_type_scat_dispersion_imag
_atom_type_scat_source
C C 0.0033 0.0016 'International Tables Vol C Tables 4.2.6.8 and 6.1.1.4'
H H 0.0000 0.0000 'International Tables Vol C Tables 4.2.6.8 and 6.1.1.4'
O O 0.0106 0.0060 'International Tables Vol C Tables 4.2.6.8 and 6.1.1.4'
P P 0.1023 0.0942 'International Tables Vol C Tables 4.2.6.8 and 6.1.1.4'

loop_
_geom_angle_atom_site_label_1
_geom_angle_atom_site_label_2
_geom_angle_atom_site_label_3
_geom_angle_site_symmetry_1
_geom_angle_site_symmetry_3
_geom_angle
_geom_angle_publ_flag
C2 C1 C27 . . 125.73(16) ?
C2 C1 P1 . . 109.43(13) ?
C27 C1 P1 . . 124.31(13) ?
C1 C2 C3 . . 114.70(16) ?
C1 C2 C31 . . 124.63(16) ?
C3 C2 C31 . . 120.45(15) ?
C4 C3 C20 . . 120.32(16) ?
C4 C3 C2 . . 123.66(16) ?
C20 C3 C2 . . 116.01(15) ?
C5 C4 C3 . . 119.85(17) ?
C4 C5 C6 . . 121.77(16) ?
C5 C6 C19 . . 119.61(15) ?
C5 C6 C7 . . 119.49(16) ?
C19 C6 C7 . . 120.87(16) ?
C12 C7 C8 . . 118.72(16) ?
C12 C7 C6 . . 119.96(16) ?
C8 C7 C6 . . 121.29(16) ?
C9 C8 C7 . . 121.42(17) ?
O2 C9 C8 . . 125.62(17) ?
O2 C9 C10 . . 114.72(15) ?
C8 C9 C10 . . 119.66(16) ?
O3 C10 C11 . . 125.31(17) ?
O3 C10 C9 . . 115.25(16) ?
C11 C10 C9 . . 119.43(16) ?
C10 C11 C12 . . 121.51(17) ?
C7 C12 C11 . . 119.12(16) ?
C7 C12 C13 . . 119.67(16) ?
C11 C12 C13 . . 121.13(16) ?
C14 C13 C18 . . 118.63(17) ?
C14 C13 C12 . . 121.07(16) ?
C18 C13 C12 . . 120.13(16) ?
C15 C14 C13 . . 121.92(18) ?
C14 C15 C16 . . 119.26(18) ?
C17 C16 C15 . . 120.08(18) ?
C16 C17 C18 . . 122.11(17) ?
C17 C18 C13 . . 117.85(16) ?
C17 C18 C19 . . 121.69(16) ?
C13 C18 C19 . . 120.44(16) ?
C6 C19 C20 . . 117.70(15) ?
C6 C19 C18 . . 117.92(15) ?
C20 C19 C18 . . 124.38(15) ?
C3 C20 C19 . . 120.73(15) ?
C3 C20 P1 . . 105.51(12) ?
C19 C20 P1 . . 133.74(13) ?
C22 C21 C26 . . 119.37(16) ?
C22 C21 P1 . . 121.65(13) ?
C26 C21 P1 . . 118.94(14) ?
C23 C22 C21 . . 120.44(17) ?
C22 C23 C24 . . 119.87(18) ?
C25 C24 C23 . . 120.22(17) ?
C24 C25 C26 . . 119.90(17) ?
C25 C26 C21 . . 120.20(18) ?
C1 C27 C28 . . 116.65(15) ?
C27 C28 C29 . . 111.00(15) ?
C30 C29 C28 . . 112.43(17) ?
C2 C31 C32 . . 111.25(15) ?
C33 C32 C31 . . 112.11(15) ?
C32 C33 C34 . . 112.73(17) ?
C9 O2 C35 . . 117.18(14) ?
C10 O3 C36 . . 116.49(15) ?
O1 P1 C1 . . 114.18(8) ?
O1 P1 C21 . . 111.66(8) ?
C1 P1 C21 . . 108.15(8) ?
O1 P1 C20 . . 118.52(8) ?
C1 P1 C20 . . 94.33(8) ?
C21 P1 C20 . . 108.48(8) ?

loop_
_geom_bond_atom_site_label_1
_geom_bond_atom_site_label_2
_geom_bond_site_symmetry_2
_geom_bond_distance
_geom_bond_publ_flag
C1 C2 . 1.345(2) ?
C1 C27 . 1.509(2) ?
C1 P1 . 1.7984(18) ?
C2 C3 . 1.487(2) ?
C2 C31 . 1.500(2) ?
C3 C4 . 1.392(2) ?
C3 C20 . 1.400(2) ?
C4 C5 . 1.374(2) ?
C5 C6 . 1.404(2) ?
C6 C19 . 1.425(2) ?
C6 C7 . 1.467(2) ?
C7 C12 . 1.399(3) ?
C7 C8 . 1.419(2) ?
C8 C9 . 1.371(2) ?
C9 O2 . 1.365(2) ?
C9 C10 . 1.417(3) ?
C10 O3 . 1.362(2) ?
C10 C11 . 1.371(3) ?
C11 C12 . 1.414(2) ?
C12 C13 . 1.461(2) ?
C13 C14 . 1.411(3) ?
C13 C18 . 1.419(2) ?
C14 C15 . 1.376(3) ?
C15 C16 . 1.391(3) ?
C16 C17 . 1.375(3) ?
C17 C18 . 1.406(2) ?
C18 C19 . 1.468(2) ?
C19 C20 . 1.427(2) ?
C20 P1 . 1.8336(17) ?
C21 C22 . 1.393(3) ?
C21 C26 . 1.395(2) ?
C21 P1 . 1.8046(18) ?
C22 C23 . 1.384(3) ?
C23 C24 . 1.390(3) ?
C24 C25 . 1.386(3) ?
C25 C26 . 1.390(3) ?
C27 C28 . 1.526(2) ?
C28 C29 . 1.526(3) ?
C29 C30 . 1.524(3) ?
C31 C32 . 1.533(2) ?
C32 C33 . 1.518(2) ?
C33 C34 . 1.526(3) ?
C35 O2 . 1.429(2) ?
C36 O3 . 1.431(2) ?
O1 P1 . 1.4941(14) ?
